data_1503835
loop_
_publ_author_name
'Pignataro, Luca'
'Papalia, Teresa'
'Slawin, Alexandra M. Z.'
'Goldup, Stephen M.'

_publ_section_title
;
 Unusual mechanistic course of some NHC-mediated transesterifications.
;
_journal_issue 7
_journal_name_full 'Organic letters'
_journal_page_first 1643
_journal_page_last 1646
_journal_paper_doi 10.1021/ol900257t
_journal_volume 11
_journal_year 2009
_chemical_formula_moiety 'C37 H45 Cl3 I2 N2 O2'
_chemical_formula_sum 'C37 H45 Cl3 I2 N2 O2'
_chemical_formula_weight 909.90
_chemical_name_systematic
; 
 ? 
;
_space_group_IT_number 61
_symmetry_cell_setting orthorhombic
_symmetry_space_group_name_Hall '-P 2ac 2ab'
_symmetry_space_group_name_H-M 'P b c a'
_atom_sites_solution_hydrogens geom
_atom_sites_solution_primary direct
_atom_sites_solution_secondary difmap
_audit_creation_method SHELXL-97
_cell_angle_alpha 90.00
_cell_angle_beta 90.00
_cell_angle_gamma 90.00
_cell_formula_units_Z 8
_cell_length_a 19.8903(8)
_cell_length_b 16.9211(7)
_cell_length_c 25.5102(10)
_cell_measurement_reflns_used 46044
_cell_measurement_temperature 93(2)
_cell_measurement_theta_max 28.35
_cell_measurement_theta_min 1.75
_cell_volume 8585.9(6)
_computing_cell_refinement 'CrystalClear (Rigaku Corp., 2004)'
_computing_data_collection 'CrystalClear (Rigaku Corp., 2004)'
_computing_data_reduction 'CrystalClear (Rigaku Corp., 2004)'
_computing_molecular_graphics 'Bruker SHELXTL'
_computing_publication_material 'Bruker SHELXTL'
_computing_structure_refinement 'SHELXL-97 (Sheldrick, 1997)'
_computing_structure_solution 'SHELXS-97 (Sheldrick, 1990)'
_diffrn_ambient_temperature 93(2)
_diffrn_measured_fraction_theta_full 0.995
_diffrn_measured_fraction_theta_max 0.995
_diffrn_measurement_device_type CCD
_diffrn_measurement_method '\w scans'
_diffrn_radiation_monochromator confocal
_diffrn_radiation_source 'rotating anode'
_diffrn_radiation_type MoK\a
_diffrn_radiation_wavelength 0.71073
_diffrn_reflns_av_R_equivalents 0.0951
_diffrn_reflns_av_sigmaI/netI 0.0364
_diffrn_reflns_limit_h_max 22
_diffrn_reflns_limit_h_min -23
_diffrn_reflns_limit_k_max 20
_diffrn_reflns_limit_k_min -20
_diffrn_reflns_limit_l_max 30
_diffrn_reflns_limit_l_min -28
_diffrn_reflns_number 79645
_diffrn_reflns_theta_full 25.00
_diffrn_reflns_theta_max 25.35
_diffrn_reflns_theta_min 2.51
_exptl_absorpt_coefficient_mu 1.682
_exptl_absorpt_correction_T_max 1.0000
_exptl_absorpt_correction_T_min 0.8770
_exptl_absorpt_correction_type multi-scan
_exptl_absorpt_process_details 'Jacobson, R. (1998) Private communication'
_exptl_crystal_colour colourless
_exptl_crystal_density_diffrn 1.408
_exptl_crystal_density_method 'not measured'
_exptl_crystal_description prism
_exptl_crystal_F_000 3632
_exptl_crystal_size_max 0.150
_exptl_crystal_size_mid 0.100
_exptl_crystal_size_min 0.050
_refine_diff_density_max 1.926
_refine_diff_density_min -1.029
_refine_diff_density_rms 0.123
_refine_ls_extinction_method none
_refine_ls_goodness_of_fit_ref 1.309
_refine_ls_hydrogen_treatment constr
_refine_ls_matrix_type full
_refine_ls_number_parameters 443
_refine_ls_number_reflns 7830
_refine_ls_number_restraints 4
_refine_ls_restrained_S_all 1.309
_refine_ls_R_factor_all 0.0732
_refine_ls_R_factor_gt 0.0721
_refine_ls_shift/su_max 0.006
_refine_ls_shift/su_mean 0.000
_refine_ls_structure_factor_coef Fsqd
_refine_ls_weighting_details 'calc w=1/[\s^2^(Fo^2^)+(0.0342P)^2^+67.6439P] where P=(Fo^2^+2Fc^2^)/3'
_refine_ls_weighting_scheme calc
_refine_ls_wR_factor_gt 0.1470
_refine_ls_wR_factor_ref 0.1475
_reflns_number_gt 7730
_reflns_number_total 7830
_reflns_threshold_expression >2sigma(I)
_cod_data_source_file ol900257t_si_002.cif
_cod_data_source_block dled167
_cod_depositor_comments
;
The following automatic conversions were performed:

'_symmetry_cell_setting' value 'Orthorhombic' changed to
'orthorhombic' according to
/home/saulius/struct/CIF-dictionaries/cif_core.dic dictionary named
'cif_core.dic' version 2.4.2 from 2011-04-26.

Automatic conversion script
Id: cif_fix_values 1715 2011-07-08 13:25:40Z adriana 
;
_cod_original_sg_symbol_H-M Pbca
_cod_database_code 1503835

loop_
_symmetry_equiv_pos_as_xyz
'x, y, z'
'-x+1/2, -y, z+1/2'
'-x, y+1/2, -z+1/2'
'x+1/2, -y+1/2, -z'
'-x, -y, -z'
'x-1/2, y, -z-1/2'
'x, -y-1/2, z-1/2'
'-x-1/2, y-1/2, z'

loop_
_atom_site_label
_atom_site_type_symbol
_atom_site_fract_x
_atom_site_fract_y
_atom_site_fract_z
_atom_site_U_iso_or_equiv
_atom_site_adp_type
_atom_site_occupancy
_atom_site_symmetry_multiplicity
_atom_site_calc_flag
_atom_site_refinement_flags
Cl1 Cl -0.06217(8) 0.58727(9) 0.42450(6) 0.0240(3) Uani 1 1 d .
C1 C 0.1449(3) 0.5139(4) 0.3666(2) 0.0212(13) Uani 1 1 d .
N2 N 0.1108(3) 0.4467(3) 0.3607(2) 0.0220(11) Uani 1 1 d .
C3 C 0.0940(3) 0.4175(4) 0.4097(2) 0.0247(14) Uani 1 1 d .
H3A H 0.0697 0.3702 0.4165 0.030 Uiso 1 1 calc R
C4 C 0.1179(4) 0.4672(4) 0.4459(3) 0.0258(15) Uani 1 1 d .
H4A H 0.1135 0.4622 0.4828 0.031 Uiso 1 1 calc R
N5 N 0.1501(3) 0.5273(3) 0.4192(2) 0.0220(11) Uani 1 1 d .
C6 C 0.1012(3) 0.3986(4) 0.3132(2) 0.0215(13) Uani 1 1 d .
C7 C 0.1520(3) 0.3455(4) 0.3000(3) 0.0247(14) Uani 1 1 d .
C8 C 0.1396(3) 0.2948(4) 0.2581(3) 0.0237(14) Uani 1 1 d .
H8A H 0.1728 0.2570 0.2485 0.028 Uiso 1 1 calc R
C9 C 0.0799(3) 0.2983(4) 0.2303(2) 0.0227(14) Uani 1 1 d .
I9 I 0.06611(2) 0.21907(2) 0.167170(16) 0.02409(13) Uani 1 1 d .
C10 C 0.0306(3) 0.3526(4) 0.2442(3) 0.0256(14) Uani 1 1 d .
H10A H -0.0099 0.3547 0.2245 0.031 Uiso 1 1 calc R
C11 C 0.0394(3) 0.4048(4) 0.2867(3) 0.0249(14) Uani 1 1 d .
C12 C 0.2176(4) 0.3385(5) 0.3295(3) 0.0407(19) Uani 1 1 d .
H12A H 0.2199 0.3832 0.3550 0.049 Uiso 1 1 calc R
C13 C 0.2195(5) 0.2615(6) 0.3606(3) 0.054(3) Uani 1 1 d .
H13A H 0.1802 0.2589 0.3838 0.081 Uiso 1 1 calc R
H13B H 0.2607 0.2597 0.3817 0.081 Uiso 1 1 calc R
H13C H 0.2188 0.2166 0.3364 0.081 Uiso 1 1 calc R
C14 C 0.2788(4) 0.3447(6) 0.2933(4) 0.054(3) Uani 1 1 d .
H14A H 0.2771 0.3947 0.2740 0.082 Uiso 1 1 calc R
H14B H 0.2785 0.3006 0.2684 0.082 Uiso 1 1 calc R
H14C H 0.3201 0.3426 0.3143 0.082 Uiso 1 1 calc R
C15 C -0.0167(4) 0.4589(4) 0.3026(3) 0.0350(17) Uani 1 1 d .
H15A H 0.0013 0.4966 0.3293 0.042 Uiso 1 1 calc R
C16 C -0.0435(5) 0.5068(5) 0.2570(3) 0.051(2) Uani 1 1 d .
H16A H -0.0067 0.5369 0.2411 0.076 Uiso 1 1 calc R
H16B H -0.0782 0.5433 0.2696 0.076 Uiso 1 1 calc R
H16C H -0.0630 0.4711 0.2308 0.076 Uiso 1 1 calc R
C17 C -0.0735(4) 0.4110(6) 0.3285(4) 0.050(2) Uani 1 1 d .
H17A H -0.0553 0.3809 0.3581 0.075 Uiso 1 1 calc R
H17B H -0.0929 0.3746 0.3028 0.075 Uiso 1 1 calc R
H17C H -0.1085 0.4472 0.3411 0.075 Uiso 1 1 calc R
C18 C 0.1937(3) 0.5874(4) 0.4430(2) 0.0214(13) Uani 1 1 d .
C19 C 0.2633(3) 0.5729(4) 0.4423(3) 0.0250(14) Uani 1 1 d .
C20 C 0.3044(4) 0.6293(4) 0.4662(2) 0.0255(14) Uani 1 1 d .
H20A H 0.3517 0.6220 0.4665 0.031 Uiso 1 1 calc R
C21 C 0.2766(3) 0.6964(4) 0.4896(2) 0.0235(14) Uani 1 1 d .
I21 I 0.34146(2) 0.78004(3) 0.524782(16) 0.02513(13) Uani 1 1 d .
C22 C 0.2077(3) 0.7073(4) 0.4900(2) 0.0213(13) Uani 1 1 d .
H22A H 0.1895 0.7529 0.5066 0.026 Uiso 1 1 calc R
C23 C 0.1644(3) 0.6530(4) 0.4667(2) 0.0208(13) Uani 1 1 d .
C24 C 0.2944(4) 0.4984(5) 0.4191(3) 0.042(2) Uani 1 1 d .
H24A H 0.2590 0.4714 0.3977 0.051 Uiso 1 1 calc R
C25 C 0.3535(6) 0.5150(6) 0.3833(4) 0.067(3) Uani 1 1 d .
H25A H 0.3394 0.5506 0.3552 0.100 Uiso 1 1 calc R
H25B H 0.3697 0.4653 0.3682 0.100 Uiso 1 1 calc R
H25C H 0.3897 0.5398 0.4035 0.100 Uiso 1 1 calc R
C26 C 0.3147(6) 0.4424(6) 0.4631(5) 0.076(4) Uani 1 1 d .
H26A H 0.2757 0.4321 0.4856 0.113 Uiso 1 1 calc R
H26B H 0.3506 0.4665 0.4839 0.113 Uiso 1 1 calc R
H26C H 0.3307 0.3925 0.4481 0.113 Uiso 1 1 calc R
C27 C 0.0895(3) 0.6649(4) 0.4687(3) 0.0261(15) Uani 1 1 d .
H27A H 0.0687 0.6288 0.4422 0.031 Uiso 1 1 calc R
C28 C 0.0680(4) 0.7497(4) 0.4551(3) 0.0322(16) Uani 1 1 d .
H28A H 0.0854 0.7638 0.4204 0.048 Uiso 1 1 calc R
H28B H 0.0860 0.7862 0.4814 0.048 Uiso 1 1 calc R
H28C H 0.0188 0.7530 0.4548 0.048 Uiso 1 1 calc R
C29 C 0.0619(4) 0.6415(5) 0.5231(3) 0.0342(17) Uani 1 1 d .
H29A H 0.0755 0.5873 0.5313 0.051 Uiso 1 1 calc R
H29B H 0.0127 0.6449 0.5228 0.051 Uiso 1 1 calc R
H29C H 0.0799 0.6775 0.5497 0.051 Uiso 1 1 calc R
C30 C 0.1689(3) 0.5731(4) 0.3269(2) 0.0219(14) Uani 1 1 d .
H30A H 0.2120 0.5973 0.3392 0.026 Uiso 1 1 calc R
O31 O 0.1804(2) 0.5304(3) 0.27872(17) 0.0240(10) Uani 1 1 d .
C32 C 0.2252(3) 0.5652(4) 0.2450(3) 0.0270(15) Uani 1 1 d .
O32 O 0.2568(3) 0.6228(3) 0.2569(2) 0.0471(15) Uani 1 1 d .
C33 C 0.2278(3) 0.5236(4) 0.1938(3) 0.0251(14) Uani 1 1 d .
C34 C 0.1863(4) 0.4598(5) 0.1824(3) 0.0395(19) Uani 1 1 d .
H34A H 0.1543 0.4423 0.2075 0.047 Uiso 1 1 calc R
C35 C 0.1917(6) 0.4217(5) 0.1347(3) 0.058(3) Uani 1 1 d .
H35A H 0.1638 0.3776 0.1270 0.070 Uiso 1 1 calc R
C36 C 0.2373(5) 0.4478(5) 0.0984(3) 0.047(2) Uani 1 1 d .
H36A H 0.2408 0.4215 0.0656 0.056 Uiso 1 1 calc R
C37 C 0.2782(4) 0.5116(5) 0.1088(3) 0.0381(18) Uani 1 1 d .
H37A H 0.3093 0.5295 0.0831 0.046 Uiso 1 1 calc R
C38 C 0.2739(4) 0.5491(5) 0.1564(3) 0.0320(16) Uani 1 1 d .
H38A H 0.3025 0.5927 0.1639 0.038 Uiso 1 1 calc R
C39 C 0.1167(4) 0.6377(4) 0.3184(3) 0.0344(17) Uani 1 1 d .
H39A H 0.1335 0.6757 0.2926 0.052 Uiso 1 1 calc R
H39B H 0.1081 0.6650 0.3517 0.052 Uiso 1 1 calc R
H39C H 0.0748 0.6140 0.3057 0.052 Uiso 1 1 calc R
C41 C 0.0015(6) 0.8187(16) 0.6619(4) 0.098(10) Uani 0.50 1 d PD
H41A H -0.0083 0.7743 0.6860 0.118 Uiso 0.50 1 calc PR
H41B H -0.0223 0.8658 0.6755 0.118 Uiso 0.50 1 calc PR
Cl2 Cl -0.0302(3) 0.7964(3) 0.6018(3) 0.089(2) Uani 0.50 1 d PD
Cl3 Cl 0.0856(6) 0.8368(8) 0.6635(5) 0.196(6) Uani 0.50 1 d PD
C42 C 0.5559(11) 0.429(2) 0.4377(5) 0.104(10) Uani 0.50 1 d PD
H42A H 0.5680 0.3721 0.4390 0.125 Uiso 0.50 1 calc PR
H42B H 0.5983 0.4594 0.4392 0.125 Uiso 0.50 1 calc PR
Cl4 Cl 0.5107(5) 0.4502(7) 0.4924(6) 0.185(6) Uani 0.50 1 d PD
Cl5 Cl 0.5190(7) 0.4469(9) 0.3788(6) 0.209(7) Uani 0.50 1 d PD

loop_
_atom_site_aniso_label
_atom_site_aniso_U_11
_atom_site_aniso_U_22
_atom_site_aniso_U_33
_atom_site_aniso_U_23
_atom_site_aniso_U_13
_atom_site_aniso_U_12
Cl1 0.0254(8) 0.0252(8) 0.0214(8) 0.0040(6) 0.0006(6) 0.0001(6)
C1 0.022(3) 0.023(3) 0.019(3) -0.001(3) 0.000(3) 0.000(3)
N2 0.024(3) 0.023(3) 0.019(3) -0.004(2) 0.002(2) -0.003(2)
C3 0.034(4) 0.025(3) 0.015(3) -0.001(3) 0.004(3) -0.011(3)
C4 0.036(4) 0.021(3) 0.020(3) 0.001(3) 0.009(3) -0.006(3)
N5 0.024(3) 0.026(3) 0.016(3) -0.001(2) 0.002(2) -0.002(2)
C6 0.027(3) 0.023(3) 0.015(3) -0.003(3) 0.002(3) -0.006(3)
C7 0.034(4) 0.018(3) 0.021(3) -0.002(3) 0.001(3) -0.002(3)
C8 0.028(4) 0.020(3) 0.023(3) -0.002(3) -0.002(3) 0.001(3)
C9 0.031(4) 0.021(3) 0.016(3) -0.005(3) 0.001(3) -0.006(3)
I9 0.0291(2) 0.0242(2) 0.0191(2) -0.00500(17) 0.00172(17) -0.00514(17)
C10 0.025(3) 0.029(3) 0.023(3) -0.008(3) -0.004(3) 0.000(3)
C11 0.030(4) 0.025(3) 0.020(3) 0.001(3) 0.004(3) -0.003(3)
C12 0.039(4) 0.034(4) 0.049(5) -0.020(4) -0.015(4) 0.007(3)
C13 0.059(6) 0.074(6) 0.030(4) 0.014(4) -0.008(4) 0.030(5)
C14 0.028(4) 0.049(5) 0.086(7) 0.021(5) -0.013(4) 0.001(4)
C15 0.033(4) 0.038(4) 0.035(4) -0.018(3) -0.005(3) 0.006(3)
C16 0.063(6) 0.042(5) 0.047(5) -0.017(4) -0.010(4) 0.027(4)
C17 0.032(4) 0.068(6) 0.051(5) -0.022(5) 0.007(4) 0.005(4)
C18 0.029(3) 0.023(3) 0.012(3) -0.002(3) -0.001(3) -0.006(3)
C19 0.029(4) 0.021(3) 0.025(3) 0.000(3) -0.001(3) 0.001(3)
C20 0.028(4) 0.029(4) 0.019(3) 0.004(3) -0.003(3) -0.001(3)
C21 0.030(4) 0.023(3) 0.018(3) 0.005(3) -0.004(3) -0.008(3)
I21 0.0285(2) 0.0251(2) 0.0218(2) -0.00040(17) -0.00475(17) -0.00425(18)
C22 0.032(4) 0.019(3) 0.013(3) 0.002(2) 0.000(3) -0.004(3)
C23 0.025(3) 0.024(3) 0.013(3) 0.000(3) 0.004(2) 0.000(3)
C24 0.035(4) 0.034(4) 0.058(5) -0.024(4) -0.004(4) 0.007(3)
C25 0.080(8) 0.067(7) 0.054(6) -0.021(5) 0.021(5) 0.018(6)
C26 0.084(8) 0.032(5) 0.110(9) 0.017(5) 0.040(7) 0.028(5)
C27 0.029(4) 0.027(3) 0.023(3) -0.009(3) 0.003(3) -0.004(3)
C28 0.026(4) 0.032(4) 0.039(4) -0.006(3) -0.002(3) 0.000(3)
C29 0.039(4) 0.040(4) 0.024(4) -0.004(3) 0.009(3) -0.009(3)
C30 0.028(3) 0.022(3) 0.015(3) -0.002(3) 0.002(3) -0.004(3)
O31 0.030(2) 0.024(2) 0.018(2) -0.0028(19) 0.0038(19) -0.0056(19)
C32 0.028(4) 0.031(4) 0.021(3) 0.004(3) 0.005(3) -0.001(3)
O32 0.061(4) 0.052(3) 0.029(3) -0.016(3) 0.011(3) -0.032(3)
C33 0.028(3) 0.027(3) 0.021(3) -0.001(3) 0.000(3) 0.003(3)
C34 0.061(5) 0.037(4) 0.021(4) -0.001(3) 0.005(4) -0.017(4)
C35 0.104(8) 0.043(5) 0.027(4) -0.009(4) 0.011(5) -0.036(5)
C36 0.076(6) 0.045(5) 0.020(4) -0.006(3) 0.008(4) -0.009(4)
C37 0.036(4) 0.043(4) 0.035(4) 0.000(4) 0.008(3) -0.006(3)
C38 0.032(4) 0.042(4) 0.023(4) -0.005(3) 0.003(3) -0.009(3)
C39 0.040(4) 0.032(4) 0.032(4) 0.004(3) 0.006(3) 0.010(3)
C41 0.13(2) 0.080(17) 0.082(18) -0.013(14) 0.079(18) -0.001(16)
Cl2 0.066(4) 0.050(3) 0.152(7) -0.017(4) 0.006(4) 0.001(3)
Cl3 0.195(12) 0.186(12) 0.207(13) -0.027(10) -0.103(10) -0.070(10)
C42 0.11(2) 0.12(3) 0.075(18) -0.017(17) -0.040(17) 0.04(2)
Cl4 0.134(9) 0.149(9) 0.272(15) 0.066(11) -0.121(10) -0.049(8)
Cl5 0.139(10) 0.218(14) 0.271(17) -0.092(13) -0.042(11) 0.054(10)

loop_
_atom_type_symbol
_atom_type_description
_atom_type_scat_dispersion_real
_atom_type_scat_dispersion_imag
_atom_type_scat_source
C C 0.0033 0.0016 'International Tables Vol C Tables 4.2.6.8 and 6.1.1.4'
H H 0.0000 0.0000 'International Tables Vol C Tables 4.2.6.8 and 6.1.1.4'
N N 0.0061 0.0033 'International Tables Vol C Tables 4.2.6.8 and 6.1.1.4'
O O 0.0106 0.0060 'International Tables Vol C Tables 4.2.6.8 and 6.1.1.4'
Cl Cl 0.1484 0.1585 'International Tables Vol C Tables 4.2.6.8 and 6.1.1.4'
I I -0.4742 1.8119 'International Tables Vol C Tables 4.2.6.8 and 6.1.1.4'

loop_
_geom_angle_atom_site_label_1
_geom_angle_atom_site_label_2
_geom_angle_atom_site_label_3
_geom_angle
_geom_angle_site_symmetry_3
N2 C1 N5 107.0(5) .
N2 C1 C30 130.9(6) .
N5 C1 C30 121.8(6) .
C1 N2 C3 108.9(5) .
C1 N2 C6 129.2(5) .
C3 N2 C6 121.0(5) .
C4 C3 N2 108.3(6) .
C4 C3 H3A 125.9 .
N2 C3 H3A 125.9 .
C3 C4 N5 106.8(6) .
C3 C4 H4A 126.6 .
N5 C4 H4A 126.6 .
C1 N5 C4 109.1(5) .
C1 N5 C18 124.5(5) .
C4 N5 C18 125.5(5) .
C7 C6 C11 124.4(6) .
C7 C6 N2 117.6(6) .
C11 C6 N2 117.9(6) .
C6 C7 C8 117.2(6) .
C6 C7 C12 123.8(6) .
C8 C7 C12 119.0(6) .
C9 C8 C7 121.1(6) .
C9 C8 H8A 119.4 .
C7 C8 H8A 119.4 .
C8 C9 C10 120.3(6) .
C8 C9 I9 118.3(5) .
C10 C9 I9 121.4(5) .
C9 C10 C11 121.5(6) .
C9 C10 H10A 119.3 .
C11 C10 H10A 119.3 .
C6 C11 C10 115.6(6) .
C6 C11 C15 124.5(6) .
C10 C11 C15 119.9(6) .
C7 C12 C13 110.4(7) .
C7 C12 C14 112.4(7) .
C13 C12 C14 110.7(7) .
C7 C12 H12A 107.7 .
C13 C12 H12A 107.7 .
C14 C12 H12A 107.7 .
C12 C13 H13A 109.5 .
C12 C13 H13B 109.5 .
H13A C13 H13B 109.5 .
C12 C13 H13C 109.5 .
H13A C13 H13C 109.5 .
H13B C13 H13C 109.5 .
C12 C14 H14A 109.5 .
C12 C14 H14B 109.5 .
H14A C14 H14B 109.5 .
C12 C14 H14C 109.5 .
H14A C14 H14C 109.5 .
H14B C14 H14C 109.5 .
C11 C15 C16 112.4(6) .
C11 C15 C17 110.0(6) .
C16 C15 C17 110.7(7) .
C11 C15 H15A 107.9 .
C16 C15 H15A 107.9 .
C17 C15 H15A 107.9 .
C15 C16 H16A 109.5 .
C15 C16 H16B 109.5 .
H16A C16 H16B 109.5 .
C15 C16 H16C 109.5 .
H16A C16 H16C 109.5 .
H16B C16 H16C 109.5 .
C15 C17 H17A 109.5 .
C15 C17 H17B 109.5 .
H17A C17 H17B 109.5 .
C15 C17 H17C 109.5 .
H17A C17 H17C 109.5 .
H17B C17 H17C 109.5 .
C23 C18 C19 123.8(6) .
C23 C18 N5 119.0(6) .
C19 C18 N5 117.2(6) .
C20 C19 C18 116.8(6) .
C20 C19 C24 119.9(6) .
C18 C19 C24 123.2(6) .
C19 C20 C21 120.8(6) .
C19 C20 H20A 119.6 .
C21 C20 H20A 119.6 .
C22 C21 C20 120.2(6) .
C22 C21 I21 120.8(5) .
C20 C21 I21 119.0(5) .
C21 C22 C23 121.4(6) .
C21 C22 H22A 119.3 .
C23 C22 H22A 119.3 .
C18 C23 C22 116.9(6) .
C18 C23 C27 122.4(6) .
C22 C23 C27 120.6(6) .
C25 C24 C26 110.8(8) .
C25 C24 C19 113.3(7) .
C26 C24 C19 109.6(7) .
C25 C24 H24A 107.7 .
C26 C24 H24A 107.7 .
C19 C24 H24A 107.7 .
C24 C25 H25A 109.5 .
C24 C25 H25B 109.5 .
H25A C25 H25B 109.5 .
C24 C25 H25C 109.5 .
H25A C25 H25C 109.5 .
H25B C25 H25C 109.5 .
C24 C26 H26A 109.5 .
C24 C26 H26B 109.5 .
H26A C26 H26B 109.5 .
C24 C26 H26C 109.5 .
H26A C26 H26C 109.5 .
H26B C26 H26C 109.5 .
C23 C27 C28 113.1(6) .
C23 C27 C29 110.4(6) .
C28 C27 C29 110.0(6) .
C23 C27 H27A 107.7 .
C28 C27 H27A 107.7 .
C29 C27 H27A 107.7 .
C27 C28 H28A 109.5 .
C27 C28 H28B 109.5 .
H28A C28 H28B 109.5 .
C27 C28 H28C 109.5 .
H28A C28 H28C 109.5 .
H28B C28 H28C 109.5 .
C27 C29 H29A 109.5 .
C27 C29 H29B 109.5 .
H29A C29 H29B 109.5 .
C27 C29 H29C 109.5 .
H29A C29 H29C 109.5 .
H29B C29 H29C 109.5 .
O31 C30 C1 106.9(5) .
O31 C30 C39 110.2(5) .
C1 C30 C39 110.9(6) .
O31 C30 H30A 109.6 .
C1 C30 H30A 109.6 .
C39 C30 H30A 109.6 .
C32 O31 C30 115.0(5) .
O32 C32 O31 122.0(6) .
O32 C32 C33 126.2(6) .
O31 C32 C33 111.8(6) .
C34 C33 C38 119.3(6) .
C34 C33 C32 122.1(6) .
C38 C33 C32 118.5(6) .
C35 C34 C33 120.0(7) .
C35 C34 H34A 120.0 .
C33 C34 H34A 120.0 .
C36 C35 C34 119.7(8) .
C36 C35 H35A 120.1 .
C34 C35 H35A 120.1 .
C35 C36 C37 121.0(7) .
C35 C36 H36A 119.5 .
C37 C36 H36A 119.5 .
C38 C37 C36 119.6(7) .
C38 C37 H37A 120.2 .
C36 C37 H37A 120.2 .
C37 C38 C33 120.2(7) .
C37 C38 H38A 119.9 .
C33 C38 H38A 119.9 .
C30 C39 H39A 109.5 .
C30 C39 H39B 109.5 .
H39A C39 H39B 109.5 .
C30 C39 H39C 109.5 .
H39A C39 H39C 109.5 .
H39B C39 H39C 109.5 .
Cl2 C41 Cl3 115.2(7) .
Cl2 C41 H41A 108.5 .
Cl3 C41 H41A 108.5 .
Cl2 C41 H41B 108.5 .
Cl3 C41 H41B 108.5 .
H41A C41 H41B 107.5 .
Cl4 C42 Cl5 117.3(13) .
Cl4 C42 H42A 108.0 .
Cl5 C42 H42A 108.0 .
Cl4 C42 H42B 108.0 .
Cl5 C42 H42B 108.0 .
H42A C42 H42B 107.2 .
C42 Cl4 Cl4 120.4(16) 5_666

loop_
_geom_bond_atom_site_label_1
_geom_bond_atom_site_label_2
_geom_bond_distance
_geom_bond_site_symmetry_2
C1 N2 1.333(8) .
C1 N5 1.364(8) .
C1 C30 1.503(9) .
N2 C3 1.386(8) .
N2 C6 1.469(8) .
C3 C4 1.336(9) .
C3 H3A 0.9500 .
C4 N5 1.381(8) .
C4 H4A 0.9500 .
N5 C18 1.469(8) .
C6 C7 1.393(9) .
C6 C11 1.408(9) .
C7 C8 1.393(9) .
C7 C12 1.511(10) .
C8 C9 1.384(9) .
C8 H8A 0.9500 .
C9 C10 1.390(9) .
C9 I9 2.114(6) .
C10 C11 1.410(9) .
C10 H10A 0.9500 .
C11 C15 1.499(10) .
C12 C13 1.526(12) .
C12 C14 1.532(12) .
C12 H12A 1.0000 .
C13 H13A 0.9800 .
C13 H13B 0.9800 .
C13 H13C 0.9800 .
C14 H14A 0.9800 .
C14 H14B 0.9800 .
C14 H14C 0.9800 .
C15 C16 1.515(11) .
C15 C17 1.538(12) .
C15 H15A 1.0000 .
C16 H16A 0.9800 .
C16 H16B 0.9800 .
C16 H16C 0.9800 .
C17 H17A 0.9800 .
C17 H17B 0.9800 .
C17 H17C 0.9800 .
C18 C23 1.392(9) .
C18 C19 1.406(9) .
C19 C20 1.395(9) .
C19 C24 1.525(9) .
C20 C21 1.396(10) .
C20 H20A 0.9500 .
C21 C22 1.383(9) .
C21 I21 2.115(6) .
C22 C23 1.393(9) .
C22 H22A 0.9500 .
C23 C27 1.506(9) .
C24 C25 1.514(13) .
C24 C26 1.523(13) .
C24 H24A 1.0000 .
C25 H25A 0.9800 .
C25 H25B 0.9800 .
C25 H25C 0.9800 .
C26 H26A 0.9800 .
C26 H26B 0.9800 .
C26 H26C 0.9800 .
C27 C28 1.536(10) .
C27 C29 1.545(9) .
C27 H27A 1.0000 .
C28 H28A 0.9800 .
C28 H28B 0.9800 .
C28 H28C 0.9800 .
C29 H29A 0.9800 .
C29 H29B 0.9800 .
C29 H29C 0.9800 .
C30 O31 1.444(7) .
C30 C39 1.524(9) .
C30 H30A 1.0000 .
O31 C32 1.372(8) .
C32 O32 1.199(8) .
C32 C33 1.484(9) .
C33 C34 1.390(10) .
C33 C38 1.391(10) .
C34 C35 1.381(11) .
C34 H34A 0.9500 .
C35 C36 1.369(12) .
C35 H35A 0.9500 .
C36 C37 1.377(11) .
C36 H36A 0.9500 .
C37 C38 1.375(10) .
C37 H37A 0.9500 .
C38 H38A 0.9500 .
C39 H39A 0.9800 .
C39 H39B 0.9800 .
C39 H39C 0.9800 .
C41 Cl2 1.6999(10) .
C41 Cl3 1.7000(10) .
C41 H41A 0.9900 .
C41 H41B 0.9900 .
C42 Cl4 1.6998(10) .
C42 Cl5 1.6999(10) .
C42 H42A 0.9900 .
C42 H42B 0.9900 .
Cl4 Cl4 1.78(3) 5_666

loop_
_geom_torsion_atom_site_label_1
_geom_torsion_atom_site_label_2
_geom_torsion_atom_site_label_3
_geom_torsion_atom_site_label_4
_geom_torsion
_geom_torsion_site_symmetry_4
N5 C1 N2 C3 0.2(7) .
C30 C1 N2 C3 -173.4(7) .
N5 C1 N2 C6 -168.4(6) .
C30 C1 N2 C6 18.1(11) .
C1 N2 C3 C4 0.2(8) .
C6 N2 C3 C4 169.8(6) .
N2 C3 C4 N5 -0.5(8) .
N2 C1 N5 C4 -0.5(7) .
C30 C1 N5 C4 173.8(6) .
N2 C1 N5 C18 168.9(6) .
C30 C1 N5 C18 -16.8(10) .
C3 C4 N5 C1 0.6(8) .
C3 C4 N5 C18 -168.6(6) .
C1 N2 C6 C7 83.0(8) .
C3 N2 C6 C7 -84.3(8) .
C1 N2 C6 C11 -101.9(8) .
C3 N2 C6 C11 90.7(8) .
C11 C6 C7 C8 -0.9(10) .
N2 C6 C7 C8 173.8(6) .
C11 C6 C7 C12 -178.7(7) .
N2 C6 C7 C12 -4.0(10) .
C6 C7 C8 C9 1.3(10) .
C12 C7 C8 C9 179.2(7) .
C7 C8 C9 C10 -0.6(10) .
C7 C8 C9 I9 179.7(5) .
C8 C9 C10 C11 -0.6(10) .
I9 C9 C10 C11 179.1(5) .
C7 C6 C11 C10 -0.1(10) .
N2 C6 C11 C10 -174.8(6) .
C7 C6 C11 C15 176.6(7) .
N2 C6 C11 C15 1.9(10) .
C9 C10 C11 C6 0.9(10) .
C9 C10 C11 C15 -176.0(6) .
C6 C7 C12 C13 108.6(8) .
C8 C7 C12 C13 -69.2(9) .
C6 C7 C12 C14 -127.4(8) .
C8 C7 C12 C14 54.9(9) .
C6 C11 C15 C16 131.0(7) .
C10 C11 C15 C16 -52.4(9) .
C6 C11 C15 C17 -105.2(8) .
C10 C11 C15 C17 71.4(9) .
C1 N5 C18 C23 110.6(7) .
C4 N5 C18 C23 -81.8(8) .
C1 N5 C18 C19 -72.1(8) .
C4 N5 C18 C19 95.5(8) .
C23 C18 C19 C20 -1.2(10) .
N5 C18 C19 C20 -178.4(5) .
C23 C18 C19 C24 176.2(7) .
N5 C18 C19 C24 -0.9(10) .
C18 C19 C20 C21 0.2(9) .
C24 C19 C20 C21 -177.3(7) .
C19 C20 C21 C22 0.8(10) .
C19 C20 C21 I21 -179.6(5) .
C20 C21 C22 C23 -0.9(10) .
I21 C21 C22 C23 179.5(4) .
C19 C18 C23 C22 1.1(9) .
N5 C18 C23 C22 178.2(5) .
C19 C18 C23 C27 -177.3(6) .
N5 C18 C23 C27 -0.2(9) .
C21 C22 C23 C18 0.0(9) .
C21 C22 C23 C27 178.5(6) .
C20 C19 C24 C25 -49.7(10) .
C18 C19 C24 C25 132.9(8) .
C20 C19 C24 C26 74.5(9) .
C18 C19 C24 C26 -102.9(9) .
C18 C23 C27 C28 -135.4(6) .
C22 C23 C27 C28 46.2(8) .
C18 C23 C27 C29 100.8(7) .
C22 C23 C27 C29 -77.6(8) .
N2 C1 C30 O31 -29.0(9) .
N5 C1 C30 O31 158.3(6) .
N2 C1 C30 C39 91.2(8) .
N5 C1 C30 C39 -81.6(8) .
C1 C30 O31 C32 -156.1(5) .
C39 C30 O31 C32 83.3(7) .
C30 O31 C32 O32 6.5(10) .
C30 O31 C32 C33 -172.7(5) .
O32 C32 C33 C34 -176.2(8) .
O31 C32 C33 C34 2.9(10) .
O32 C32 C33 C38 4.6(11) .
O31 C32 C33 C38 -176.2(6) .
C38 C33 C34 C35 0.8(13) .
C32 C33 C34 C35 -178.4(8) .
C33 C34 C35 C36 -0.9(15) .
C34 C35 C36 C37 0.1(16) .
C35 C36 C37 C38 0.8(14) .
C36 C37 C38 C33 -0.9(12) .
C34 C33 C38 C37 0.1(11) .
C32 C33 C38 C37 179.3(7) .
Cl5 C42 Cl4 Cl4 -66(3) 5_666
